data_4305904
loop_
_publ_author_name
'Olga A. Gerasko'
'Ekaterina A. Mainicheva'
'Marina I. Naumova'
'Marco Neumaier'
'Manfred M. Kappes'
'Sergey Lebedkin'
'Dieter Fenske'
'Vladimir P. Fedin'

_publ_contact_author_address
;Nikolaev Institute of Inorganic Chemistry,
SB Russian Academy of Sciences,
Akad. Lavrentiev prospekt 3,
Novosibirsk 90,
630090 Russia
;
_publ_contact_author_email cluster@che.nsk.su
_publ_contact_author_fax 7(383)3309489
_publ_contact_author_name 'Prof. Vladimir P. Fedin'
_publ_contact_author_phone 7(383)3309490
_publ_section_title
;
Sandwich-Type Tetranuclear Lanthanide Complexes with Cucurbit[6]uril: From
Molecular Compounds to Coordination Polymers
;
_journal_name_full 'Inorganic Chemistry'
_journal_page_first 8869
_journal_page_last 8880
_journal_paper_doi 10.1021/ic8008317
_journal_volume 47
_journal_year 2008
_chemical_formula_sum 'C90 H159 Br8 Dy4 N51 O68'
_chemical_formula_weight 4332.96
_space_group_IT_number 122
_symmetry_cell_setting tetragonal
_symmetry_Int_Tables_number 122
_symmetry_space_group_name_Hall 'I -4 2bw'
_symmetry_space_group_name_H-M 'I -4 2 d'
_atom_sites_solution_hydrogens geom
_atom_sites_solution_primary direct
_atom_sites_solution_secondary difmap
_audit_creation_method SHELXL-97
_cell_angle_alpha 90.00
_cell_angle_beta 90.00
_cell_angle_gamma 90.00
_cell_formula_units_Z 8
_cell_length_a 45.833(7)
_cell_length_b 45.833(7)
_cell_length_c 14.316(3)
_cell_measurement_reflns_used 5342
_cell_measurement_temperature 150(2)
_cell_measurement_theta_max 23.64
_cell_measurement_theta_min 2.42
_cell_volume 30073(9)
_computing_cell_refinement 'stoe x-area'
_computing_data_collection 'stoe x-area'
_computing_data_reduction 'stoe x-area'
_computing_molecular_graphics 'SHELXTL (Bruker, 2004)'
_computing_publication_material 'SHELXTL (Bruker, 2004)'
_computing_structure_refinement 'SHELXTL (Bruker, 2004)'
_computing_structure_solution 'SHELXTL (Bruker, 2004)'
_diffrn_ambient_temperature 150(2)
_diffrn_detector_area_resol_mean 6.67
_diffrn_measured_fraction_theta_full 1.000
_diffrn_measured_fraction_theta_max 1.000
_diffrn_measurement_device_type 'STOE IPDS II'
_diffrn_measurement_method rotation
_diffrn_radiation_monochromator graphite
_diffrn_radiation_probe x-ray
_diffrn_radiation_type MoK\a
_diffrn_radiation_wavelength 0.71073
_diffrn_reflns_av_R_equivalents 0.0282
_diffrn_reflns_av_sigmaI/netI 0.0510
_diffrn_reflns_limit_h_max 55
_diffrn_reflns_limit_h_min -55
_diffrn_reflns_limit_k_max 55
_diffrn_reflns_limit_k_min -55
_diffrn_reflns_limit_l_max 17
_diffrn_reflns_limit_l_min -14
_diffrn_reflns_number 87362
_diffrn_reflns_theta_full 25.00
_diffrn_reflns_theta_max 25.68
_diffrn_reflns_theta_min 1.40
_diffrn_source 'fine-focus sealed tube'
_diffrn_standards_decay_% 0
_diffrn_standards_number 0
_exptl_absorpt_coefficient_mu 4.202
_exptl_absorpt_correction_T_max 0.4198
_exptl_absorpt_correction_T_min 0.2714
_exptl_absorpt_correction_type multi-scan
_exptl_absorpt_process_details 'Bruker SADABS'
_exptl_crystal_colour colorless
_exptl_crystal_density_diffrn 1.914
_exptl_crystal_density_method 'not measured'
_exptl_crystal_description needle
_exptl_crystal_F_000 17152
_exptl_crystal_size_max 0.42
_exptl_crystal_size_mid 0.08
_exptl_crystal_size_min 0.08
_refine_diff_density_max 0.690
_refine_diff_density_min -0.751
_refine_diff_density_rms 0.125
_refine_ls_abs_structure_details 'Flack H D (1983), Acta Cryst. A39, 876-881'
_refine_ls_abs_structure_Flack 0.223(14)
_refine_ls_extinction_method none
_refine_ls_goodness_of_fit_ref 1.039
_refine_ls_hydrogen_treatment constr
_refine_ls_matrix_type full
_refine_ls_number_parameters 1045
_refine_ls_number_reflns 7651
_refine_ls_number_restraints 12
_refine_ls_restrained_S_all 1.038
_refine_ls_R_factor_all 0.0499
_refine_ls_R_factor_gt 0.0376
_refine_ls_shift/su_max 0.002
_refine_ls_shift/su_mean 0.000
_refine_ls_structure_factor_coef Fsqd
_refine_ls_weighting_details 'calc w=1/[\s^2^(Fo^2^)+(0.0437P)^2^+21.7166P] where P=(Fo^2^+2Fc^2^)/3'
_refine_ls_weighting_scheme calc
_refine_ls_wR_factor_gt 0.0791
_refine_ls_wR_factor_ref 0.0818
_reflns_number_gt 6241
_reflns_number_total 7651
_reflns_threshold_expression >2\s(I)
_cod_data_source_file ic8008317_si_002_3.cif
_cod_data_source_block 3
_cod_original_cell_volume 30074(9)
_cod_database_code 4305904

loop_
_symmetry_equiv_pos_as_xyz
'x, y, z'
'y, -x, -z'
'-x, -y, z'
'-y, x, -z'
'x, -y+1/2, -z+1/4'
'-x, y+1/2, -z+1/4'
'-y, -x+1/2, z+1/4'
'y, x+1/2, z+1/4'
'x+1/2, y+1/2, z+1/2'
'y+1/2, -x+1/2, -z+1/2'
'-x+1/2, -y+1/2, z+1/2'
'-y+1/2, x+1/2, -z+1/2'
'x+1/2, -y+1, -z+3/4'
'-x+1/2, y+1, -z+3/4'
'-y+1/2, -x+1, z+3/4'
'y+1/2, x+1, z+3/4'

loop_
_atom_site_label
_atom_site_type_symbol
_atom_site_fract_x
_atom_site_fract_y
_atom_site_fract_z
_atom_site_U_iso_or_equiv
_atom_site_adp_type
_atom_site_occupancy
_atom_site_symmetry_multiplicity
_atom_site_calc_flag
_atom_site_refinement_flags
_atom_site_disorder_assembly
_atom_site_disorder_group
Dy1 Dy 0.365477(9) 0.721730(9) 0.03803(3) 0.01130(10) Uani 1 1 d . . .
Dy2 Dy 0.425529(9) 0.720729(9) 0.21979(3) 0.01110(9) Uani 1 1 d . . .
Br1 Br 0.20371(3) 0.63006(3) 0.13038(10) 0.0440(3) Uani 1 1 d . . .
Br2 Br 0.38821(13) 0.69187(15) -0.3695(5) 0.029(2) Uani 0.50 1 d P . .
Br3 Br 0.2500 0.68843(5) 0.3750 0.0541(6) Uani 1 2 d S . .
Br4A Br 0.39526(15) 0.5743(2) 0.6372(7) 0.0485(17) Uani 0.33 1 d P . .
Br5 Br 0.2500 0.57298(6) 0.3750 0.0644(6) Uani 1 2 d S . .
O11 O 0.38657(15) 0.69564(14) -0.0896(5) 0.0163(15) Uani 1 1 d . . .
O12 O 0.38240(16) 0.56227(15) -0.1049(6) 0.0256(18) Uani 1 1 d . . .
O21 O 0.32161(14) 0.69685(14) 0.0083(5) 0.0158(15) Uani 1 1 d . . .
O22 O 0.31510(16) 0.56248(15) -0.0080(6) 0.0249(18) Uani 1 1 d . . .
O31 O 0.32566(15) 0.69789(15) 0.2336(5) 0.0205(16) Uani 1 1 d . . .
O32 O 0.3242(2) 0.56371(18) 0.2405(6) 0.040(2) Uani 1 1 d . . .
O41 O 0.40058(15) 0.69424(14) 0.3532(5) 0.0173(15) Uani 1 1 d . . .
O42 O 0.39494(18) 0.56128(16) 0.3736(7) 0.034(2) Uani 1 1 d . . .
O51 O 0.46361(14) 0.68922(13) 0.2639(5) 0.0143(14) Uani 1 1 d . . .
O52 O 0.46326(16) 0.55534(15) 0.2846(6) 0.0277(18) Uani 1 1 d . . .
O61 O 0.46162(14) 0.69263(14) 0.0417(6) 0.0206(16) Uani 1 1 d . . .
O62 O 0.45283(19) 0.55850(17) 0.0314(7) 0.038(2) Uani 1 1 d . . .
N11 N 0.41153(18) 0.65574(16) -0.1413(6) 0.0159(18) Uani 1 1 d . . .
N12 N 0.41019(19) 0.60211(18) -0.1486(7) 0.024(2) Uani 1 1 d . . .
N13 N 0.3637(2) 0.65660(18) -0.1650(6) 0.0195(19) Uani 1 1 d . . .
N14 N 0.36184(18) 0.60396(17) -0.1620(7) 0.0181(19) Uani 1 1 d . . .
N21 N 0.31705(17) 0.65788(17) -0.0900(6) 0.0158(18) Uani 1 1 d . . .
N22 N 0.31376(18) 0.60421(18) -0.0949(7) 0.0203(19) Uani 1 1 d . . .
N23 N 0.29150(17) 0.65791(18) 0.0408(7) 0.0187(19) Uani 1 1 d . . .
N24 N 0.2905(2) 0.60437(17) 0.0410(7) 0.023(2) Uani 1 1 d . . .
N31 N 0.2960(2) 0.6580(2) 0.2109(7) 0.029(2) Uani 1 1 d . . .
N32 N 0.29715(19) 0.60455(18) 0.2073(7) 0.0221(19) Uani 1 1 d . . .
N33 N 0.3261(2) 0.65756(17) 0.3307(7) 0.0198(19) Uani 1 1 d . . .
N34 N 0.3245(2) 0.6039(2) 0.3346(7) 0.029(2) Uani 1 1 d . . .
N41 N 0.37253(18) 0.65643(17) 0.4101(6) 0.0193(19) Uani 1 1 d . . .
N42 N 0.3702(2) 0.60365(18) 0.4167(7) 0.021(2) Uani 1 1 d . . .
N43 N 0.41985(19) 0.65545(18) 0.4351(6) 0.0196(19) Uani 1 1 d . . .
N44 N 0.4188(2) 0.60226(18) 0.4353(7) 0.023(2) Uani 1 1 d . . .
N51 N 0.46704(19) 0.65010(18) 0.3642(6) 0.0197(19) Uani 1 1 d . . .
N52 N 0.4677(2) 0.59675(18) 0.3747(8) 0.026(2) Uani 1 1 d . . .
N53 N 0.49254(18) 0.65018(19) 0.2332(7) 0.023(2) Uani 1 1 d . . .
N54 N 0.4880(2) 0.59703(18) 0.2348(6) 0.022(2) Uani 1 1 d . . .
N61 N 0.48721(19) 0.65065(18) 0.0668(7) 0.022(2) Uani 1 1 d . . .
N62 N 0.4829(2) 0.59762(19) 0.0673(7) 0.025(2) Uani 1 1 d . . .
N63 N 0.45649(18) 0.65188(17) -0.0528(7) 0.020(2) Uani 1 1 d . . .
N64 N 0.45541(18) 0.59820(17) -0.0614(7) 0.024(2) Uani 1 1 d . . .
C11 C 0.3873(2) 0.67138(19) -0.1270(8) 0.015(2) Uani 1 1 d . . .
C12 C 0.3844(2) 0.5868(2) -0.1356(9) 0.022(2) Uani 1 1 d . . .
C13 C 0.4054(2) 0.6297(2) -0.1989(8) 0.027(3) Uani 1 1 d . . .
H13 H 0.4158 0.6302 -0.2602 0.032 Uiso 1 1 calc R . .
C14 C 0.3721(2) 0.6305(2) -0.2108(8) 0.021(2) Uani 1 1 d . . .
H14 H 0.3663 0.6305 -0.2781 0.025 Uiso 1 1 calc R . .
C15 C 0.3346(2) 0.6695(2) -0.1648(7) 0.015(2) Uani 1 1 d . . .
H15A H 0.3363 0.6909 -0.1576 0.018 Uiso 1 1 calc R . .
H15B H 0.3250 0.6655 -0.2253 0.018 Uiso 1 1 calc R . .
C16 C 0.3324(2) 0.5940(2) -0.1751(8) 0.020(2) Uani 1 1 d . . .
H16A H 0.3320 0.5725 -0.1785 0.023 Uiso 1 1 calc R . .
H16B H 0.3245 0.6018 -0.2345 0.023 Uiso 1 1 calc R . .
C21 C 0.3112(2) 0.6726(2) -0.0120(8) 0.018(2) Uani 1 1 d . . .
C22 C 0.3070(2) 0.5878(2) -0.0212(7) 0.017(2) Uani 1 1 d . . .
C23 C 0.2978(2) 0.63171(19) -0.0973(8) 0.017(2) Uani 1 1 d . . .
H23 H 0.2844 0.6329 -0.1523 0.020 Uiso 1 1 calc R . .
C24 C 0.2808(2) 0.6315(2) -0.0029(7) 0.020(2) Uani 1 1 d . . .
H24 H 0.2592 0.6320 -0.0124 0.024 Uiso 1 1 calc R . .
C25 C 0.2802(2) 0.66912(19) 0.1299(7) 0.018(2) Uani 1 1 d . . .
H25A H 0.2814 0.6907 0.1295 0.022 Uiso 1 1 calc R . .
H25B H 0.2594 0.6637 0.1357 0.022 Uiso 1 1 calc R . .
C26 C 0.2800(2) 0.5938(2) 0.1274(8) 0.027(2) Uani 1 1 d . . .
H26A H 0.2805 0.5722 0.1269 0.032 Uiso 1 1 calc R . .
H26B H 0.2594 0.5999 0.1352 0.032 Uiso 1 1 calc R . .
C31 C 0.3163(2) 0.6736(2) 0.2573(7) 0.018(2) Uani 1 1 d . . .
C32 C 0.3161(3) 0.5881(2) 0.2589(8) 0.027(3) Uani 1 1 d . . .
C33 C 0.2881(2) 0.6314(2) 0.2562(7) 0.024(2) Uani 1 1 d . . .
H33 H 0.2669 0.6310 0.2734 0.029 Uiso 1 1 calc R . .
C34 C 0.30869(19) 0.63174(19) 0.3462(8) 0.017(2) Uani 1 1 d . . .
H34 H 0.2974 0.6326 0.4059 0.021 Uiso 1 1 calc R . .
C35 C 0.3442(2) 0.6696(2) 0.4025(8) 0.021(2) Uani 1 1 d . . .
H35A H 0.3340 0.6675 0.4632 0.025 Uiso 1 1 calc R . .
H35B H 0.3467 0.6907 0.3905 0.025 Uiso 1 1 calc R . .
C36 C 0.3416(2) 0.5913(2) 0.4123(8) 0.024(2) Uani 1 1 d . . .
H36A H 0.3314 0.5949 0.4720 0.029 Uiso 1 1 calc R . .
H36B H 0.3432 0.5699 0.4037 0.029 Uiso 1 1 calc R . .
C41 C 0.3981(2) 0.6708(2) 0.3964(8) 0.018(2) Uani 1 1 d . . .
C42 C 0.3945(3) 0.5870(3) 0.4069(8) 0.027(3) Uani 1 1 d . . .
C43 C 0.3772(2) 0.6297(2) 0.4661(7) 0.017(2) Uani 1 1 d . . .
H43 H 0.3666 0.6307 0.5270 0.020 Uiso 1 1 calc R . .
C44 C 0.4103(2) 0.6291(2) 0.4809(7) 0.019(2) Uani 1 1 d . . .
H44 H 0.4155 0.6290 0.5487 0.023 Uiso 1 1 calc R . .
C45 C 0.4501(2) 0.6644(2) 0.4400(8) 0.023(2) Uani 1 1 d . . .
H45A H 0.4583 0.6589 0.5015 0.027 Uiso 1 1 calc R . .
H45B H 0.4514 0.6858 0.4336 0.027 Uiso 1 1 calc R . .
C46 C 0.4480(2) 0.5890(2) 0.4465(9) 0.031(3) Uani 1 1 d . . .
H46A H 0.4563 0.5951 0.5073 0.037 Uiso 1 1 calc R . .
H46B H 0.4460 0.5675 0.4476 0.037 Uiso 1 1 calc R . .
C51 C 0.47344(19) 0.6654(2) 0.2849(8) 0.016(2) Uani 1 1 d . . .
C52 C 0.4729(2) 0.5804(2) 0.2988(8) 0.021(2) Uani 1 1 d . . .
C53 C 0.4847(2) 0.6236(2) 0.3761(8) 0.022(2) Uani 1 1 d U . .
H53 H 0.4986 0.6247 0.4299 0.027 Uiso 1 1 calc R . .
C54 C 0.5004(2) 0.62236(19) 0.2791(8) 0.018(2) Uani 1 1 d . . .
H54 H 0.5220 0.6204 0.2864 0.021 Uiso 1 1 calc R . .
C55 C 0.5043(2) 0.6602(2) 0.1452(7) 0.016(2) Uani 1 1 d . . .
H55A H 0.5051 0.6818 0.1456 0.019 Uiso 1 1 calc R . .
H55B H 0.5245 0.6528 0.1384 0.019 Uiso 1 1 calc R . .
C56 C 0.4976(2) 0.5848(2) 0.1443(9) 0.027(3) Uani 1 1 d . . .
H56A H 0.5188 0.5880 0.1373 0.032 Uiso 1 1 calc R . .
H56B H 0.4940 0.5635 0.1441 0.032 Uiso 1 1 calc R . .
C61 C 0.46791(19) 0.6676(2) 0.0208(7) 0.014(2) Uani 1 1 d . . .
C62 C 0.4619(2) 0.5823(2) 0.0150(8) 0.021(2) Uani 1 1 d . . .
C63 C 0.4931(2) 0.6235(2) 0.0180(7) 0.016(2) Uani 1 1 d . . .
H63 H 0.5141 0.6218 0.0001 0.020 Uiso 1 1 calc R . .
C64 C 0.4733(2) 0.6250(2) -0.0680(8) 0.019(2) Uani 1 1 d . . .
H64 H 0.4848 0.6257 -0.1273 0.023 Uiso 1 1 calc R . .
C65 C 0.4411(2) 0.6668(2) -0.1300(8) 0.017(2) Uani 1 1 d . . .
H65A H 0.4404 0.6880 -0.1172 0.020 Uiso 1 1 calc R . .
H65B H 0.4521 0.6638 -0.1888 0.020 Uiso 1 1 calc R . .
C66 C 0.4380(2) 0.5880(2) -0.1386(9) 0.027(3) Uani 1 1 d . . .
H66A H 0.4492 0.5908 -0.1970 0.033 Uiso 1 1 calc R . .
H66B H 0.4347 0.5668 -0.1310 0.033 Uiso 1 1 calc R . .
O11M O 0.37590(14) 0.72875(13) 0.1981(5) 0.0152(15) Uani 1 1 d . . .
H11M H 0.3635 0.7164 0.2397 0.018 Uiso 1 1 calc R . .
O12M O 0.3250(2) 0.7500 0.1250 0.022(2) Uani 1 2 d S . .
H12M H 0.3042 0.7500 0.1250 0.026 Uiso 1 2 calc SR . .
O13M O 0.34760(16) 0.74438(15) -0.1027(6) 0.0268(17) Uani 1 1 d . . .
O21M O 0.41519(14) 0.72908(13) 0.0586(5) 0.0132(14) Uani 1 1 d . . .
H21M H 0.4270 0.7160 0.0172 0.016 Uiso 1 1 calc R . .
O22M O 0.43621(16) 0.74379(16) 0.3649(6) 0.0273(17) Uani 1 1 d . . .
O11S O 0.37189(14) 0.67353(14) 0.0868(5) 0.0161(15) Uani 1 1 d . . .
O12S O 0.41272(15) 0.67291(15) 0.1730(5) 0.0194(16) Uani 1 1 d . . .
O21S O 0.47212(14) 0.74205(14) 0.1994(5) 0.0184(15) Uani 1 1 d . . .
N15S N 0.3915(2) 0.56932(18) 0.1400(7) 0.024(2) Uani 1 1 d . . .
N25S N 0.5779(2) 0.7500 0.1250 0.024(3) Uani 1 2 d S . .
C11S C 0.3916(2) 0.6614(2) 0.1301(8) 0.018(2) Uani 1 1 d . . .
C12S C 0.3910(2) 0.6283(2) 0.1358(7) 0.016(2) Uani 1 1 d . . .
C13S C 0.4127(2) 0.6132(2) 0.1843(8) 0.022(2) Uani 1 1 d . . .
H13S H 0.4279 0.6234 0.2158 0.027 Uiso 1 1 calc R . .
C14S C 0.4115(3) 0.5837(3) 0.1851(10) 0.036(3) Uani 1 1 d . . .
H14S H 0.4257 0.5731 0.2197 0.043 Uiso 1 1 calc R . .
C16S C 0.3696(3) 0.5828(2) 0.0918(9) 0.034(3) Uani 1 1 d . . .
H16S H 0.3548 0.5721 0.0604 0.041 Uiso 1 1 calc R . .
C17S C 0.3701(3) 0.6124(2) 0.0915(8) 0.028(3) Uani 1 1 d . . .
H17S H 0.3551 0.6225 0.0588 0.034 Uiso 1 1 calc R . .
C21S C 0.4845(3) 0.7500 0.1250 0.015(3) Uani 1 2 d S . .
C22S C 0.5175(3) 0.7500 0.1250 0.013(3) Uani 1 2 d S . .
C23S C 0.5323(2) 0.7372(2) 0.1972(8) 0.019(2) Uani 1 1 d . . .
H23S H 0.5224 0.7282 0.2479 0.023 Uiso 1 1 calc R . .
C24S C 0.5626(2) 0.7378(2) 0.1929(9) 0.022(2) Uani 1 1 d . . .
H24S H 0.5731 0.7287 0.2423 0.027 Uiso 1 1 calc R . .
O1W O 0.38956(18) 0.75079(18) -0.2381(5) 0.0311(18) Uani 1 1 d . . .
O2W O 0.4736(2) 0.63487(19) 0.6600(5) 0.036(2) Uani 1 1 d . . .
O3W O 0.2500 0.6788(2) -0.1250 0.034(3) Uani 1 2 d S . .
O4W O 0.2303(2) 0.7192(2) 0.0125(7) 0.054(3) Uani 1 1 d . . .
O5W O 0.5409(2) 0.5604(2) 0.3424(7) 0.051(3) Uani 1 1 d . . .
O6W O 0.5071(2) 0.5426(2) 0.4983(9) 0.056(3) Uani 1 1 d . . .
O7W O 0.4173(2) 0.5164(2) 0.1392(9) 0.059(3) Uani 1 1 d . . .
O8W O 0.1986(3) 0.7329(3) 0.3031(10) 0.049(3) Uani 0.75 1 d P . .
O9W O 0.3208(2) 0.5154(2) 0.1167(8) 0.054(3) Uani 1 1 d . . .
O10W O 0.4894(2) 0.7660(2) 0.3918(10) 0.068(3) Uani 1 1 d . . .
O11W O 0.4158(2) 0.5063(2) 0.3650(9) 0.058(3) Uani 1 1 d . . .
O12W O 0.2089(8) 0.7480(9) 0.378(3) 0.052(10) Uani 0.25 1 d PU . .
O13W O 0.2741(2) 0.7607(2) 0.0409(9) 0.059(3) Uani 1 1 d . . .
O14W O 0.1865(2) 0.7021(2) 0.1411(9) 0.066(3) Uani 1 1 d . . .
O15W O 0.4859(4) 0.4978(5) 0.2478(15) 0.058(6) Uani 0.50 1 d P . .
O16W O 0.4535(5) 0.4905(5) 0.2527(16) 0.062(6) Uani 0.50 1 d P . .
O17W O 0.4597(3) 0.7793(3) 0.5878(9) 0.074(3) Uani 1 1 d . . .
Br2A Br 0.3758(2) 0.6926(4) -0.3761(12) 0.035(3) Uani 0.25 1 d P . .
Br2B Br 0.3984(3) 0.6923(5) -0.3585(16) 0.037(3) Uani 0.25 1 d P . .
Br4 Br 0.38212(7) 0.57433(11) 0.6291(4) 0.0507(9) Uani 0.67 1 d P . .

loop_
_atom_site_aniso_label
_atom_site_aniso_U_11
_atom_site_aniso_U_22
_atom_site_aniso_U_33
_atom_site_aniso_U_23
_atom_site_aniso_U_13
_atom_site_aniso_U_12
Dy1 0.0117(2) 0.00824(19) 0.0139(2) -0.00028(18) -0.00262(18) -0.00007(17)
Dy2 0.0104(2) 0.0098(2) 0.0132(2) 0.00044(18) -0.00212(18) 0.00031(17)
Br1 0.0285(6) 0.0758(10) 0.0275(7) -0.0070(7) 0.0007(5) -0.0028(6)
Br2 0.045(7) 0.0241(17) 0.018(3) -0.0002(19) -0.028(5) -0.001(5)
Br3 0.0350(10) 0.0444(11) 0.0829(17) 0.000 0.0117(11) 0.000
Br4A 0.066(5) 0.039(3) 0.041(3) 0.002(2) 0.009(4) -0.002(4)
Br5 0.0632(14) 0.0596(14) 0.0702(17) 0.000 0.0051(13) 0.000
O11 0.021(4) 0.010(3) 0.018(4) 0.001(3) -0.003(3) 0.001(3)
O12 0.023(4) 0.015(4) 0.038(5) -0.001(3) -0.007(4) 0.001(3)
O21 0.010(3) 0.015(3) 0.022(4) -0.001(3) -0.001(3) -0.001(3)
O22 0.024(4) 0.013(3) 0.038(5) 0.002(3) -0.010(4) 0.002(3)
O31 0.018(3) 0.025(4) 0.019(4) -0.003(3) -0.001(3) -0.009(3)
O32 0.059(6) 0.025(4) 0.035(5) -0.009(4) 0.000(4) -0.004(4)
O41 0.024(4) 0.011(3) 0.016(4) 0.009(3) -0.001(3) 0.003(3)
O42 0.036(5) 0.019(4) 0.045(5) -0.004(4) -0.002(4) 0.007(3)
O51 0.016(3) 0.010(3) 0.018(4) -0.003(3) -0.001(3) 0.001(3)
O52 0.025(4) 0.015(4) 0.044(5) 0.009(4) -0.003(4) 0.007(3)
O61 0.018(3) 0.010(3) 0.033(4) -0.013(3) 0.002(3) -0.004(3)
O62 0.046(5) 0.024(4) 0.045(6) 0.003(4) -0.002(5) -0.009(4)
N11 0.024(4) 0.008(4) 0.016(4) 0.002(3) -0.001(4) 0.002(3)
N12 0.018(4) 0.009(4) 0.045(7) 0.003(4) 0.000(4) -0.004(3)
N13 0.025(5) 0.013(4) 0.020(5) -0.001(3) -0.008(4) -0.002(3)
N14 0.014(4) 0.009(4) 0.031(5) -0.003(4) 0.003(4) 0.001(3)
N21 0.011(4) 0.014(4) 0.023(5) -0.003(4) -0.008(3) -0.007(3)
N22 0.018(4) 0.013(4) 0.030(5) 0.002(4) -0.002(4) 0.007(3)
N23 0.015(4) 0.019(4) 0.023(5) -0.001(4) -0.008(4) -0.011(3)
N24 0.033(5) 0.011(4) 0.024(5) 0.001(4) -0.023(4) -0.002(3)
N31 0.037(5) 0.025(5) 0.025(5) 0.001(4) -0.011(5) -0.005(4)
N32 0.024(4) 0.018(4) 0.025(5) 0.001(4) -0.001(4) -0.012(4)
N33 0.030(5) 0.004(4) 0.026(5) -0.002(3) 0.002(4) -0.003(3)
N34 0.038(6) 0.018(5) 0.032(6) 0.004(4) -0.015(5) 0.006(4)
N41 0.019(4) 0.013(4) 0.026(5) 0.003(4) -0.007(4) -0.001(3)
N42 0.028(5) 0.013(4) 0.023(5) -0.003(4) -0.006(4) -0.002(4)
N43 0.027(5) 0.019(4) 0.012(4) 0.007(3) 0.006(4) 0.000(4)
N44 0.034(5) 0.008(4) 0.028(5) 0.002(4) -0.006(4) 0.003(4)
N51 0.026(5) 0.020(4) 0.013(4) -0.004(4) 0.007(4) 0.010(4)
N52 0.022(5) 0.015(4) 0.041(6) -0.002(4) 0.002(4) 0.008(3)
N53 0.015(4) 0.020(4) 0.035(6) 0.008(4) -0.011(4) 0.008(3)
N54 0.031(5) 0.017(4) 0.017(5) 0.005(4) -0.011(4) -0.002(4)
N61 0.023(5) 0.016(4) 0.027(5) -0.008(4) -0.007(4) 0.002(4)
N62 0.019(5) 0.014(4) 0.043(6) 0.001(4) 0.005(4) -0.004(3)
N63 0.016(4) 0.010(4) 0.033(6) -0.005(4) -0.007(4) 0.008(3)
N64 0.015(4) 0.008(4) 0.048(6) -0.009(4) 0.000(4) 0.000(3)
C11 0.016(5) 0.008(4) 0.020(5) -0.005(4) -0.002(4) 0.005(4)
C12 0.022(5) 0.011(5) 0.034(7) -0.003(5) -0.001(5) -0.005(4)
C13 0.032(6) 0.023(6) 0.026(6) -0.003(5) -0.008(5) -0.003(5)
C14 0.020(5) 0.015(5) 0.027(6) 0.006(5) -0.008(5) -0.001(4)
C15 0.012(5) 0.018(5) 0.015(5) 0.006(4) -0.005(4) -0.001(4)
C16 0.009(5) 0.012(5) 0.037(7) 0.003(4) -0.009(4) -0.002(4)
C21 0.015(5) 0.008(4) 0.032(6) 0.009(4) -0.010(4) 0.000(4)
C22 0.021(5) 0.016(5) 0.015(5) 0.003(4) -0.014(4) -0.005(4)
C23 0.011(4) 0.002(4) 0.038(6) 0.005(4) -0.005(4) -0.002(4)
C24 0.021(5) 0.013(4) 0.025(5) -0.006(4) -0.008(4) 0.004(4)
C25 0.019(5) 0.013(4) 0.022(5) 0.000(4) -0.010(5) -0.004(4)
C26 0.028(6) 0.020(5) 0.032(6) -0.003(5) -0.014(6) -0.014(5)
C31 0.021(5) 0.019(5) 0.014(5) 0.004(4) -0.005(4) -0.004(4)
C32 0.032(6) 0.023(6) 0.027(6) 0.004(5) -0.011(5) -0.004(5)
C33 0.018(5) 0.035(6) 0.018(5) 0.009(5) 0.002(4) -0.003(4)
C34 0.006(4) 0.007(4) 0.038(6) 0.005(4) 0.005(4) -0.002(3)
C35 0.021(5) 0.015(5) 0.026(6) 0.000(4) -0.003(5) 0.006(4)
C36 0.020(5) 0.023(5) 0.030(6) 0.007(5) -0.013(5) 0.002(4)
C41 0.003(4) 0.032(6) 0.021(6) 0.005(5) -0.001(4) 0.000(4)
C42 0.027(6) 0.034(6) 0.021(6) 0.007(5) 0.013(5) -0.006(5)
C43 0.017(5) 0.019(5) 0.014(5) 0.007(4) -0.005(4) -0.006(4)
C44 0.027(5) 0.018(5) 0.012(5) 0.004(4) 0.003(4) 0.001(4)
C45 0.023(5) 0.017(5) 0.029(6) 0.004(5) -0.003(5) 0.004(4)
C46 0.030(6) 0.024(6) 0.037(7) 0.010(5) 0.001(5) 0.004(5)
C51 0.007(4) 0.014(5) 0.028(6) -0.002(4) -0.014(4) 0.001(4)
C52 0.006(4) 0.027(6) 0.030(6) 0.004(5) -0.007(4) 0.002(4)
C53 0.023(2) 0.022(2) 0.023(2) 0.0010(10) 0.0000(10) 0.0003(10)
C54 0.014(4) 0.009(4) 0.030(6) -0.005(4) -0.003(5) 0.011(4)
C55 0.013(5) 0.021(5) 0.013(5) 0.002(4) -0.003(4) 0.004(4)
C56 0.024(5) 0.010(4) 0.047(8) 0.010(5) -0.007(5) 0.001(4)
C61 0.006(4) 0.012(5) 0.025(6) 0.008(4) 0.001(4) 0.002(3)
C62 0.015(5) 0.016(5) 0.031(6) -0.002(5) 0.001(4) 0.006(4)
C63 0.018(5) 0.020(5) 0.011(5) -0.003(4) 0.001(4) 0.006(4)
C64 0.019(5) 0.012(5) 0.025(6) -0.003(4) -0.005(4) 0.000(4)
C65 0.015(5) 0.014(5) 0.021(6) 0.002(4) -0.008(4) -0.003(4)
C66 0.013(5) 0.027(6) 0.042(7) -0.003(5) 0.002(5) 0.009(4)
O11M 0.015(3) 0.012(3) 0.019(4) 0.003(3) 0.004(3) 0.001(2)
O12M 0.018(5) 0.014(5) 0.033(6) 0.002(5) 0.000 0.000
O13M 0.033(4) 0.019(4) 0.028(4) 0.007(3) -0.006(4) 0.004(3)
O21M 0.014(3) 0.011(3) 0.014(4) -0.002(3) 0.008(3) 0.001(2)
O22M 0.030(4) 0.031(4) 0.020(4) -0.005(3) 0.002(3) 0.003(3)
O11S 0.012(3) 0.019(3) 0.017(4) 0.006(3) 0.000(3) 0.004(3)
O12S 0.021(4) 0.021(4) 0.017(4) -0.009(3) -0.002(3) -0.007(3)
O21S 0.020(3) 0.017(4) 0.019(4) 0.004(3) 0.003(3) -0.002(3)
N15S 0.036(5) 0.015(4) 0.020(5) -0.002(4) -0.007(4) -0.002(4)
N25S 0.004(5) 0.016(6) 0.053(9) -0.022(6) 0.000 0.000
C11S 0.019(5) 0.020(5) 0.015(5) 0.006(4) 0.013(4) -0.003(4)
C12S 0.016(5) 0.018(5) 0.015(5) 0.003(4) 0.006(4) -0.005(4)
C13S 0.035(6) 0.005(4) 0.027(6) -0.001(4) -0.006(5) 0.001(4)
C14S 0.029(6) 0.028(6) 0.050(8) 0.004(6) -0.022(6) 0.010(5)
C16S 0.042(7) 0.010(5) 0.051(8) 0.008(5) -0.024(6) -0.015(5)
C17S 0.035(6) 0.014(5) 0.035(7) 0.002(5) -0.008(5) 0.012(5)
C21S 0.011(6) 0.003(6) 0.032(9) 0.001(6) 0.000 0.000
C22S 0.000(5) 0.019(7) 0.020(8) -0.007(6) 0.000 0.000
C23S 0.022(5) 0.011(4) 0.024(6) -0.006(4) -0.001(5) 0.001(4)
C24S 0.015(5) 0.008(4) 0.044(7) -0.012(5) 0.001(5) 0.003(4)
O1W 0.052(5) 0.032(4) 0.009(4) 0.004(3) 0.007(3) -0.002(4)
O2W 0.054(5) 0.041(5) 0.013(4) 0.006(4) -0.006(4) 0.008(4)
O3W 0.033(6) 0.029(6) 0.038(7) 0.000 -0.018(6) 0.000
O4W 0.069(7) 0.045(5) 0.047(6) -0.002(5) 0.009(5) 0.004(5)
O5W 0.056(6) 0.043(5) 0.052(7) 0.001(5) 0.014(5) 0.009(5)
O6W 0.045(6) 0.045(6) 0.079(9) -0.003(5) -0.005(5) -0.005(5)
O7W 0.047(6) 0.042(6) 0.087(9) -0.009(6) -0.026(6) 0.003(4)
O8W 0.040(7) 0.060(8) 0.047(9) 0.005(7) 0.009(6) -0.008(6)
O9W 0.059(6) 0.046(6) 0.058(7) -0.001(5) -0.007(6) 0.002(5)
O10W 0.046(6) 0.056(6) 0.102(10) -0.003(7) -0.007(7) -0.005(5)
O11W 0.063(7) 0.038(5) 0.073(8) -0.001(6) -0.013(6) 0.008(5)
O12W 0.052(10) 0.052(10) 0.052(10) 0.0001(11) 0.0001(11) 0.0001(11)
O13W 0.047(6) 0.054(6) 0.078(8) -0.004(6) -0.015(6) -0.002(5)
O14W 0.070(7) 0.061(7) 0.066(8) -0.006(6) 0.019(7) -0.012(6)
O15W 0.047(11) 0.077(15) 0.049(14) -0.010(11) 0.002(10) -0.009(11)
O16W 0.063(14) 0.070(15) 0.052(14) 0.000(11) -0.013(11) 0.022(12)
O17W 0.072(8) 0.085(8) 0.066(8) -0.001(7) 0.023(6) 0.004(7)
Br2A 0.055(8) 0.032(3) 0.018(3) -0.001(2) -0.019(6) 0.000(6)
Br2B 0.054(10) 0.036(4) 0.020(5) -0.005(3) -0.031(6) -0.001(7)
Br4 0.065(2) 0.0414(14) 0.0454(17) 0.0048(12) 0.005(2) 0.002(2)

loop_
_atom_type_symbol
_atom_type_description
_atom_type_scat_dispersion_real
_atom_type_scat_dispersion_imag
_atom_type_scat_source
C C 0.0033 0.0016 'International Tables Vol C Tables 4.2.6.8 and 6.1.1.4'
H H 0.0000 0.0000 'International Tables Vol C Tables 4.2.6.8 and 6.1.1.4'
O O 0.0106 0.0060 'International Tables Vol C Tables 4.2.6.8 and 6.1.1.4'
Br Br -0.2901 2.4595 'International Tables Vol C Tables 4.2.6.8 and 6.1.1.4'
Dy Dy -0.1892 4.4098 'International Tables Vol C Tables 4.2.6.8 and 6.1.1.4'
N N 0.0061 0.0033 'International Tables Vol C Tables 4.2.6.8 and 6.1.1.4'

loop_
_geom_angle_atom_site_label_1
_geom_angle_atom_site_label_2
_geom_angle_atom_site_label_3
_geom_angle
_geom_angle_site_symmetry_1
_geom_angle_site_symmetry_3
_geom_angle_publ_flag
O21M Dy1 O11M 69.3(2) . 5_565 ?
O21M Dy1 O11S 88.6(2) . . ?
O11M Dy1 O11S 150.6(2) 5_565 . ?
O21M Dy1 O21 158.9(2) . . ?
O11M Dy1 O21 131.6(2) 5_565 . ?
O11S Dy1 O21 72.7(2) . . ?
O21M Dy1 O11M 70.1(2) . . ?
O11M Dy1 O11M 75.1(3) 5_565 . ?
O11S Dy1 O11M 79.3(2) . . ?
O21 Dy1 O11M 114.5(2) . . ?
O21M Dy1 O11 76.8(2) . . ?
O11M Dy1 O11 118.1(2) 5_565 . ?
O11S Dy1 O11 72.8(2) . . ?
O21 Dy1 O11 88.0(2) . . ?
O11M Dy1 O11 136.7(2) . . ?
O21M Dy1 O13M 112.1(2) . . ?
O11M Dy1 O13M 73.8(2) 5_565 . ?
O11S Dy1 O13M 134.4(3) . . ?
O21 Dy1 O13M 76.5(2) . . ?
O11M Dy1 O13M 145.2(2) . . ?
O11 Dy1 O13M 73.4(2) . . ?
O21M Dy1 O12M 124.8(2) . . ?
O11M Dy1 O12M 67.5(2) 5_565 . ?
O11S Dy1 O12M 114.88(17) . . ?
O21 Dy1 O12M 73.5(2) . . ?
O11M Dy1 O12M 67.03(19) . . ?
O11 Dy1 O12M 155.6(2) . . ?
O13M Dy1 O12M 86.7(2) . . ?
O21M Dy1 Dy1 78.91(15) . 5_565 ?
O11M Dy1 Dy1 40.33(17) 5_565 5_565 ?
O11S Dy1 Dy1 118.36(18) . 5_565 ?
O21 Dy1 Dy1 118.37(17) . 5_565 ?
O11M Dy1 Dy1 39.63(15) . 5_565 ?
O11 Dy1 Dy1 153.03(16) . 5_565 ?
O13M Dy1 Dy1 105.58(18) . 5_565 ?
O12M Dy1 Dy1 45.94(15) . 5_565 ?
O21M Dy1 Dy2 37.04(16) . . ?
O11M Dy1 Dy2 78.69(16) 5_565 . ?
O11S Dy1 Dy2 72.05(17) . . ?
O21 Dy1 Dy2 137.73(17) . . ?
O11M Dy1 Dy2 35.75(16) . . ?
O11 Dy1 Dy2 103.02(16) . . ?
O13M Dy1 Dy2 145.74(18) . . ?
O12M Dy1 Dy2 101.37(13) . . ?
Dy1 Dy1 Dy2 62.146(14) 5_565 . ?
O21M Dy1 Dy2 36.41(15) . 5_565 ?
O11M Dy1 Dy2 34.93(16) 5_565 5_565 ?
O11S Dy1 Dy2 124.90(16) . 5_565 ?
O21 Dy1 Dy2 161.38(17) . 5_565 ?
O11M Dy1 Dy2 77.78(15) . 5_565 ?
O11 Dy1 Dy2 91.82(16) . 5_565 ?
O13M Dy1 Dy2 85.58(18) . 5_565 ?
O12M Dy1 Dy2 100.72(13) . 5_565 ?
Dy1 Dy1 Dy2 61.425(11) 5_565 5_565 ?
Dy2 Dy1 Dy2 60.272(15) . 5_565 ?
O11M Dy2 O51 149.2(2) . . ?
O11M Dy2 O12S 82.3(2) . . ?
O51 Dy2 O12S 72.0(2) . . ?
O11M Dy2 O21S 143.2(2) . . ?
O51 Dy2 O21S 67.5(2) . . ?
O12S Dy2 O21S 124.9(2) . . ?
O11M Dy2 O22M 104.3(2) . . ?
O51 Dy2 O22M 83.5(2) . . ?
O12S Dy2 O22M 135.2(3) . . ?
O21S Dy2 O22M 74.9(3) . . ?
O11M Dy2 O21M 68.3(2) . 5_565 ?
O51 Dy2 O21M 141.8(2) . 5_565 ?
O12S Dy2 O21M 142.8(2) . 5_565 ?
O21S Dy2 O21M 76.1(2) . 5_565 ?
O22M Dy2 O21M 76.2(2) . 5_565 ?
O11M Dy2 O21M 69.6(2) . . ?
O51 Dy2 O21M 120.3(2) . . ?
O12S Dy2 O21M 79.9(2) . . ?
O21S Dy2 O21M 89.6(2) . . ?
O22M Dy2 O21M 144.4(2) . . ?
O21M Dy2 O21M 69.0(3) 5_565 . ?
O11M Dy2 O41 74.7(2) . . ?
O51 Dy2 O41 80.7(2) . . ?
O12S Dy2 O41 70.0(2) . . ?
O21S Dy2 O41 134.2(2) . . ?
O22M Dy2 O41 69.4(2) . . ?
O21M Dy2 O41 120.0(2) 5_565 . ?
O21M Dy2 O41 135.7(2) . . ?
O11M Dy2 Dy1 36.42(17) . . ?
O51 Dy2 Dy1 136.97(16) . . ?
O12S Dy2 Dy1 68.68(18) . . ?
O21S Dy2 Dy1 124.47(18) . . ?
O22M Dy2 Dy1 138.00(18) . . ?
O21M Dy2 Dy1 74.15(15) 5_565 . ?
O21M Dy2 Dy1 35.87(15) . . ?
O41 Dy2 Dy1 101.29(16) . . ?
O11M Dy2 Dy1 34.98(15) . 5_565 ?
O51 Dy2 Dy1 165.52(16) . 5_565 ?
O12S Dy2 Dy1 116.95(18) . 5_565 ?
O21S Dy2 Dy1 111.23(16) . 5_565 ?
O22M Dy2 Dy1 82.36(18) . 5_565 ?
O21M Dy2 Dy1 35.32(15) 5_565 5_565 ?
O21M Dy2 Dy1 73.59(15) . 5_565 ?
O41 Dy2 Dy1 91.59(15) . 5_565 ?
Dy1 Dy2 Dy1 56.429(15) . 5_565 ?
O11M Dy2 Dy2 78.09(16) . 5_565 ?
O51 Dy2 Dy2 128.51(16) . 5_565 ?
O12S Dy2 Dy2 116.74(18) . 5_565 ?
O21S Dy2 Dy2 67.79(17) . 5_565 ?
O22M Dy2 Dy2 107.96(19) . 5_565 ?
O21M Dy2 Dy2 36.90(16) 5_565 5_565 ?
O21M Dy2 Dy2 36.84(15) . 5_565 ?
O41 Dy2 Dy2 150.73(15) . 5_565 ?
Dy1 Dy2 Dy2 60.197(12) . 5_565 ?
Dy1 Dy2 Dy2 59.531(11) 5_565 5_565 ?
C11 O11 Dy1 142.5(7) . . ?
C21 O21 Dy1 143.6(6) . . ?
C41 O41 Dy2 145.9(7) . . ?
C51 O51 Dy2 153.0(6) . . ?
C11 N11 C65 124.8(8) . . ?
C11 N11 C13 111.1(8) . . ?
C65 N11 C13 121.3(8) . . ?
C12 N12 C66 121.0(8) . . ?
C12 N12 C13 111.8(9) . . ?
C66 N12 C13 124.6(9) . . ?
C11 N13 C14 112.6(8) . . ?
C11 N13 C15 120.9(8) . . ?
C14 N13 C15 126.2(8) . . ?
C12 N14 C16 124.8(8) . . ?
C12 N14 C14 111.6(8) . . ?
C16 N14 C14 119.8(8) . . ?
C21 N21 C15 123.2(8) . . ?
C21 N21 C23 110.2(8) . . ?
C15 N21 C23 125.1(8) . . ?
C22 N22 C23 112.9(9) . . ?
C22 N22 C16 124.2(8) . . ?
C23 N22 C16 122.3(8) . . ?
C21 N23 C24 113.6(9) . . ?
C21 N23 C25 122.9(8) . . ?
C24 N23 C25 123.3(8) . . ?
C22 N24 C26 124.0(8) . . ?
C22 N24 C24 110.6(9) . . ?
C26 N24 C24 124.3(9) . . ?
C31 N31 C33 113.8(9) . . ?
C31 N31 C25 123.4(9) . . ?
C33 N31 C25 122.1(9) . . ?
C32 N32 C26 125.1(9) . . ?
C32 N32 C33 112.4(9) . . ?
C26 N32 C33 119.8(9) . . ?
C31 N33 C35 122.6(8) . . ?
C31 N33 C34 112.3(8) . . ?
C35 N33 C34 121.8(9) . . ?
C32 N34 C34 114.2(9) . . ?
C32 N34 C36 123.0(9) . . ?
C34 N34 C36 120.9(9) . . ?
C41 N41 C35 124.4(8) . . ?
C41 N41 C43 110.8(8) . . ?
C35 N41 C43 121.4(8) . . ?
C42 N42 C43 109.6(9) . . ?
C42 N42 C36 121.7(9) . . ?
C43 N42 C36 124.2(9) . . ?
C41 N43 C44 113.7(9) . . ?
C41 N43 C45 125.6(9) . . ?
C44 N43 C45 120.4(8) . . ?
C42 N44 C44 110.2(9) . . ?
C42 N44 C46 123.7(9) . . ?
C44 N44 C46 123.1(9) . . ?
C51 N51 C53 113.7(8) . . ?
C51 N51 C45 119.5(8) . . ?
C53 N51 C45 124.6(9) . . ?
C52 N52 C46 124.2(9) . . ?
C52 N52 C53 112.7(9) . . ?
C46 N52 C53 123.1(10) . . ?
C51 N53 C55 124.0(8) . . ?
C51 N53 C54 111.2(9) . . ?
C55 N53 C54 124.8(8) . . ?
C52 N54 C54 110.5(9) . . ?
C52 N54 C56 121.6(8) . . ?
C54 N54 C56 125.1(9) . . ?
C61 N61 C55 124.2(8) . . ?
C61 N61 C63 112.4(8) . . ?
C55 N61 C63 122.4(8) . . ?
C62 N62 C56 122.1(9) . . ?
C62 N62 C63 111.5(9) . . ?
C56 N62 C63 124.3(9) . . ?
C61 N63 C64 110.7(8) . . ?
C61 N63 C65 120.6(8) . . ?
C64 N63 C65 121.8(9) . . ?
C62 N64 C66 124.8(9) . . ?
C62 N64 C64 112.1(8) . . ?
C66 N64 C64 121.8(9) . . ?
O11 C11 N11 124.8(9) . . ?
O11 C11 N13 126.1(9) . . ?
N11 C11 N13 109.0(8) . . ?
O12 C12 N14 125.8(10) . . ?
O12 C12 N12 125.5(10) . . ?
N14 C12 N12 108.7(9) . . ?
N12 C13 N11 113.1(9) . . ?
N12 C13 C14 103.0(9) . . ?
N11 C13 C14 103.4(9) . . ?
N12 C13 H13 112.3 . . ?
N11 C13 H13 112.3 . . ?
C14 C13 H13 112.3 . . ?
N13 C14 N14 113.0(9) . . ?
N13 C14 C13 103.8(8) . . ?
N14 C14 C13 104.1(8) . . ?
N13 C14 H14 111.8 . . ?
N14 C14 H14 111.8 . . ?
C13 C14 H14 111.8 . . ?
N21 C15 N13 111.2(8) . . ?
N21 C15 H15A 109.4 . . ?
N13 C15 H15A 109.4 . . ?
N21 C15 H15B 109.4 . . ?
N13 C15 H15B 109.4 . . ?
H15A C15 H15B 108.0 . . ?
N14 C16 N22 109.6(9) . . ?
N14 C16 H16A 109.8 . . ?
N22 C16 H16A 109.8 . . ?
N14 C16 H16B 109.8 . . ?
N22 C16 H16B 109.8 . . ?
H16A C16 H16B 108.2 . . ?
O21 C21 N21 124.8(10) . . ?
O21 C21 N23 124.7(10) . . ?
N21 C21 N23 110.5(8) . . ?
O22 C22 N22 125.5(10) . . ?
O22 C22 N24 125.3(10) . . ?
N22 C22 N24 109.1(8) . . ?
N22 C23 N21 113.4(8) . . ?
N22 C23 C24 103.0(8) . . ?
N21 C23 C24 103.8(8) . . ?
N22 C23 H23 112.0 . . ?
N21 C23 H23 112.0 . . ?
C24 C23 H23 112.0 . . ?
N23 C24 N24 114.9(8) . . ?
N23 C24 C23 101.6(8) . . ?
N24 C24 C23 103.0(8) . . ?
N23 C24 H24 112.2 . . ?
N24 C24 H24 112.2 . . ?
C23 C24 H24 112.2 . . ?
N31 C25 N23 113.1(8) . . ?
N31 C25 H25A 109.0 . . ?
N23 C25 H25A 109.0 . . ?
N31 C25 H25B 109.0 . . ?
N23 C25 H25B 109.0 . . ?
H25A C25 H25B 107.8 . . ?
N24 C26 N32 112.6(8) . . ?
N24 C26 H26A 109.1 . . ?
N32 C26 H26A 109.1 . . ?
N24 C26 H26B 109.1 . . ?
N32 C26 H26B 109.1 . . ?
H26A C26 H26B 107.8 . . ?
O31 C31 N31 125.3(9) . . ?
O31 C31 N33 125.6(9) . . ?
N31 C31 N33 108.9(9) . . ?
O32 C32 N34 125.3(11) . . ?
O32 C32 N32 126.0(11) . . ?
N34 C32 N32 108.6(10) . . ?
N31 C33 N32 115.1(9) . . ?
N31 C33 C34 102.0(8) . . ?
N32 C33 C34 102.9(8) . . ?
N31 C33 H33 112.0 . . ?
N32 C33 H33 112.0 . . ?
C34 C33 H33 112.0 . . ?
N33 C34 N34 114.9(8) . . ?
N33 C34 C33 102.1(8) . . ?
N34 C34 C33 101.0(8) . . ?
N33 C34 H34 112.6 . . ?
N34 C34 H34 112.6 . . ?
C33 C34 H34 112.6 . . ?
N33 C35 N41 114.5(9) . . ?
N33 C35 H35A 108.6 . . ?
N41 C35 H35A 108.6 . . ?
N33 C35 H35B 108.6 . . ?
N41 C35 H35B 108.6 . . ?
H35A C35 H35B 107.6 . . ?
N42 C36 N34 111.4(9) . . ?
N42 C36 H36A 109.3 . . ?
N34 C36 H36A 109.3 . . ?
N42 C36 H36B 109.3 . . ?
N34 C36 H36B 109.3 . . ?
H36A C36 H36B 108.0 . . ?
O41 C41 N43 126.3(9) . . ?
O41 C41 N41 124.7(9) . . ?
N43 C41 N41 109.0(9) . . ?
O42 C42 N42 124.9(11) . . ?
O42 C42 N44 124.6(11) . . ?
N42 C42 N44 110.4(10) . . ?
N42 C43 N41 113.0(8) . . ?
N42 C43 C44 106.2(8) . . ?
N41 C43 C44 103.5(7) . . ?
N42 C43 H43 111.2 . . ?
N41 C43 H43 111.2 . . ?
C44 C43 H43 111.2 . . ?
N43 C44 N44 115.1(8) . . ?
N43 C44 C43 103.0(8) . . ?
N44 C44 C43 102.7(8) . . ?
N43 C44 H44 111.8 . . ?
N44 C44 H44 111.8 . . ?
C43 C44 H44 111.8 . . ?
N43 C45 N51 109.9(9) . . ?
N43 C45 H45A 109.7 . . ?
N51 C45 H45A 109.7 . . ?
N43 C45 H45B 109.7 . . ?
N51 C45 H45B 109.7 . . ?
H45A C45 H45B 108.2 . . ?
N52 C46 N44 113.2(9) . . ?
N52 C46 H46A 108.9 . . ?
N44 C46 H46A 108.9 . . ?
N52 C46 H46B 108.9 . . ?
N44 C46 H46B 108.9 . . ?
H46A C46 H46B 107.8 . . ?
O51 C51 N53 124.8(10) . . ?
O51 C51 N51 125.9(10) . . ?
N53 C51 N51 109.3(8) . . ?
O52 C52 N52 125.6(11) . . ?
O52 C52 N54 125.3(11) . . ?
N52 C52 N54 108.7(9) . . ?
N52 C53 N51 113.6(8) . . ?
N52 C53 C54 101.8(9) . . ?
N51 C53 C54 100.3(8) . . ?
N52 C53 H53 113.3 . . ?
N51 C53 H53 113.3 . . ?
C54 C53 H53 113.3 . . ?
N54 C54 N53 113.8(8) . . ?
N54 C54 C53 103.9(8) . . ?
N53 C54 C53 104.6(7) . . ?
N54 C54 H54 111.4 . . ?
N53 C54 H54 111.4 . . ?
C53 C54 H54 111.4 . . ?
N61 C55 N53 112.3(8) . . ?
N61 C55 H55A 109.2 . . ?
N53 C55 H55A 109.2 . . ?
N61 C55 H55B 109.2 . . ?
N53 C55 H55B 109.2 . . ?
H55A C55 H55B 107.9 . . ?
N62 C56 N54 112.6(8) . . ?
N62 C56 H56A 109.1 . . ?
N54 C56 H56A 109.1 . . ?
N62 C56 H56B 109.1 . . ?
N54 C56 H56B 109.1 . . ?
H56A C56 H56B 107.8 . . ?
O61 C61 N61 125.3(10) . . ?
O61 C61 N63 126.1(9) . . ?
N61 C61 N63 108.6(8) . . ?
O62 C62 N64 125.2(11) . . ?
O62 C62 N62 126.3(11) . . ?
N64 C62 N62 108.4(9) . . ?
N61 C63 N62 114.0(8) . . ?
N61 C63 C64 103.9(8) . . ?
N62 C63 C64 103.7(8) . . ?
N61 C63 H63 111.6 . . ?
N62 C63 H63 111.6 . . ?
C64 C63 H63 111.6 . . ?
N63 C64 N64 113.4(8) . . ?
N63 C64 C63 103.2(8) . . ?
N64 C64 C63 103.9(8) . . ?
N63 C64 H64 111.9 . . ?
N64 C64 H64 111.9 . . ?
C63 C64 H64 111.9 . . ?
N11 C65 N63 111.5(8) . . ?
N11 C65 H65A 109.3 . . ?
N63 C65 H65A 109.3 . . ?
N11 C65 H65B 109.3 . . ?
N63 C65 H65B 109.3 . . ?
H65A C65 H65B 108.0 . . ?
N12 C66 N64 114.8(9) . . ?
N12 C66 H66A 108.6 . . ?
N64 C66 H66A 108.6 . . ?
N12 C66 H66B 108.6 . . ?
N64 C66 H66B 108.6 . . ?
H66A C66 H66B 107.5 . . ?
Dy2 O11M Dy1 110.1(3) . 5_565 ?
Dy2 O11M Dy1 107.8(3) . . ?
Dy1 O11M Dy1 100.0(3) 5_565 . ?
Dy2 O11M H11M 112.7 . . ?
Dy1 O11M H11M 112.7 5_565 . ?
Dy1 O11M H11M 112.7 . . ?
Dy1 O12M Dy1 88.1(3) 5_565 . ?
Dy1 O12M H12M 135.9 5_565 . ?
Dy1 O12M H12M 135.9 . . ?
Dy1 O21M Dy2 108.3(2) . 5_565 ?
Dy1 O21M Dy2 107.1(2) . . ?
Dy2 O21M Dy2 106.3(3) 5_565 . ?
Dy1 O21M H21M 111.6 . . ?
Dy2 O21M H21M 111.6 5_565 . ?
Dy2 O21M H21M 111.6 . . ?
C11S O11S Dy1 132.2(6) . . ?
C11S O12S Dy2 135.7(7) . . ?
C21S O21S Dy2 129.0(6) . . ?
C14S N15S C16S 122.6(9) . . ?
C24S N25S C24S 116.2(12) 5_565 . ?
O11S C11S O12S 128.3(9) . . ?
O11S C11S C12S 117.8(9) . . ?
O12S C11S C12S 113.9(9) . . ?
C17S C12S C13S 118.0(9) . . ?
C17S C12S C11S 121.4(9) . . ?
C13S C12S C11S 120.5(9) . . ?
C14S C13S C12S 117.9(10) . . ?
C14S C13S H13S 121.0 . . ?
C12S C13S H13S 121.0 . . ?
N15S C14S C13S 122.1(10) . . ?
N15S C14S H14S 118.9 . . ?
C13S C14S H14S 118.9 . . ?
C17S C16S N15S 116.2(10) . . ?
C17S C16S H16S 121.9 . . ?
N15S C16S H16S 121.9 . . ?
C16S C17S C12S 123.0(10) . . ?
C16S C17S H17S 118.5 . . ?
C12S C17S H17S 118.5 . . ?
O21S C21S O21S 126.6(12) 5_565 . ?
O21S C21S C22S 116.7(6) 5_565 . ?
O21S C21S C22S 116.7(6) . . ?
C23S C22S C23S 120.4(12) 5_565 . ?
C23S C22S C21S 119.8(6) 5_565 . ?
C23S C22S C21S 119.8(6) . . ?
C22S C23S C24S 117.0(10) . . ?
C22S C23S H23S 121.5 . . ?
C24S C23S H23S 121.5 . . ?
N25S C24S C23S 124.7(11) . . ?
N25S C24S H24S 117.7 . . ?
C23S C24S H24S 117.7 . . ?
O15W O15W O16W 175(3) 3_665 . ?
Br2 Br2A Br2B 4.9(16) . . ?

loop_
_geom_bond_atom_site_label_1
_geom_bond_atom_site_label_2
_geom_bond_distance
_geom_bond_site_symmetry_2
_geom_bond_publ_flag
Dy1 O21M 2.322(6) . ?
Dy1 O11M 2.328(6) 5_565 ?
Dy1 O11S 2.336(6) . ?
Dy1 O21 2.350(6) . ?
Dy1 O11M 2.362(7) . ?
Dy1 O11 2.388(7) . ?
Dy1 O13M 2.410(8) . ?
Dy1 O12M 2.584(7) . ?
Dy1 Dy1 3.5939(10) 5_565 ?
Dy1 Dy2 3.7880(7) . ?
Dy1 Dy2 3.8136(7) 5_565 ?
Dy2 O11M 2.325(7) . ?
Dy2 O51 2.352(6) . ?
Dy2 O12S 2.366(7) . ?
Dy2 O21S 2.366(7) . ?
Dy2 O22M 2.382(8) . ?
Dy2 O21M 2.384(6) 5_565 ?
Dy2 O21M 2.387(7) . ?
Dy2 O41 2.536(7) . ?
Dy2 Dy1 3.8136(8) 5_565 ?
Dy2 Dy2 3.8165(10) 5_565 ?
Br2 Br2A 0.579(8) . ?
Br4A Br4 0.613(6) . ?
O11 C11 1.235(11) . ?
O12 C12 1.211(12) . ?
O21 C21 1.244(12) . ?
O22 C22 1.235(12) . ?
O31 C31 1.242(12) . ?
O32 C32 1.209(14) . ?
O41 C41 1.243(12) . ?
O42 C42 1.272(14) . ?
O51 C51 1.218(11) . ?
O52 C52 1.249(13) . ?
O61 C61 1.218(11) . ?
O62 C62 1.193(13) . ?
N11 C11 1.338(12) . ?
N11 C65 1.457(12) . ?
N11 C13 1.479(13) . ?
N12 C12 1.388(13) . ?
N12 C66 1.437(13) . ?
N12 C13 1.471(14) . ?
N13 C11 1.386(13) . ?
N13 C14 1.417(13) . ?
N13 C15 1.458(13) . ?
N14 C12 1.352(13) . ?
N14 C16 1.438(12) . ?
N14 C14 1.479(13) . ?
N21 C21 1.333(14) . ?
N21 C15 1.442(13) . ?
N21 C23 1.492(11) . ?
N22 C22 1.332(13) . ?
N22 C23 1.457(12) . ?
N22 C16 1.504(14) . ?
N23 C21 1.355(13) . ?
N23 C24 1.447(12) . ?
N23 C25 1.470(14) . ?
N24 C22 1.392(14) . ?
N24 C26 1.413(15) . ?
N24 C24 1.464(12) . ?
N31 C31 1.346(13) . ?
N31 C33 1.428(14) . ?
N31 C25 1.459(14) . ?
N32 C32 1.365(14) . ?
N32 C26 1.472(14) . ?
N32 C33 1.477(14) . ?
N33 C31 1.358(13) . ?
N33 C35 1.431(14) . ?
N33 C34 1.444(12) . ?
N34 C32 1.358(15) . ?
N34 C34 1.477(13) . ?
N34 C36 1.479(14) . ?
N41 C41 1.360(12) . ?
N41 C35 1.438(13) . ?
N41 C43 1.482(12) . ?
N42 C42 1.357(15) . ?
N42 C43 1.424(13) . ?
N42 C36 1.428(13) . ?
N43 C41 1.341(13) . ?
N43 C44 1.442(13) . ?
N43 C45 1.447(13) . ?
N44 C42 1.377(15) . ?
N44 C44 1.446(13) . ?
N44 C46 1.480(14) . ?
N51 C51 1.367(14) . ?
N51 C53 1.471(13) . ?
N51 C45 1.487(14) . ?
N52 C52 1.341(15) . ?
N52 C46 1.412(15) . ?
N52 C53 1.457(13) . ?
N53 C51 1.343(14) . ?
N53 C55 1.445(14) . ?
N53 C54 1.479(12) . ?
N54 C52 1.377(14) . ?
N54 C54 1.439(13) . ?
N54 C56 1.477(15) . ?
N61 C61 1.350(13) . ?
N61 C55 1.439(13) . ?
N61 C63 1.450(13) . ?
N62 C62 1.406(14) . ?
N62 C56 1.418(15) . ?
N62 C63 1.457(13) . ?
N63 C61 1.381(13) . ?
N63 C64 1.469(12) . ?
N63 C65 1.477(13) . ?
N64 C62 1.347(14) . ?
N64 C66 1.442(15) . ?
N64 C64 1.479(12) . ?
C13 C14 1.536(14) . ?
C13 H13 1.0000 . ?
C14 H14 1.0000 . ?
C15 H15A 0.9900 . ?
C15 H15B 0.9900 . ?
C16 H16A 0.9900 . ?
C16 H16B 0.9900 . ?
C23 C24 1.560(15) . ?
C23 H23 1.0000 . ?
C24 H24 1.0000 . ?
C25 H25A 0.9900 . ?
C25 H25B 0.9900 . ?
C26 H26A 0.9900 . ?
C26 H26B 0.9900 . ?
C33 C34 1.598(15) . ?
C33 H33 1.0000 . ?
C34 H34 1.0000 . ?
C35 H35A 0.9900 . ?
C35 H35B 0.9900 . ?
C36 H36A 0.9900 . ?
C36 H36B 0.9900 . ?
C43 C44 1.529(14) . ?
C43 H43 1.0000 . ?
C44 H44 1.0000 . ?
C45 H45A 0.9900 . ?
C45 H45B 0.9900 . ?
C46 H46A 0.9900 . ?
C46 H46B 0.9900 . ?
C53 C54 1.564(15) . ?
C53 H53 1.0000 . ?
C54 H54 1.0000 . ?
C55 H55A 0.9900 . ?
C55 H55B 0.9900 . ?
C56 H56A 0.9900 . ?
C56 H56B 0.9900 . ?
C63 C64 1.530(14) . ?
C63 H63 1.0000 . ?
C64 H64 1.0000 . ?
C65 H65A 0.9900 . ?
C65 H65B 0.9900 . ?
C66 H66A 0.9900 . ?
C66 H66B 0.9900 . ?
O11M Dy1 2.328(6) 5_565 ?
O11M H11M 1.0000 . ?
O12M Dy1 2.584(7) 5_565 ?
O12M H12M 0.9500 . ?
O21M Dy2 2.384(6) 5_565 ?
O21M H21M 1.0000 . ?
O11S C11S 1.228(12) . ?
O12S C11S 1.263(12) . ?
O21S C21S 1.261(9) . ?
N15S C14S 1.298(15) . ?
N15S C16S 1.369(15) . ?
N25S C24S 1.322(13) 5_565 ?
N25S C24S 1.322(13) . ?
C11S C12S 1.519(13) . ?
C12S C17S 1.360(15) . ?
C12S C13S 1.397(15) . ?
C13S C14S 1.355(15) . ?
C13S H13S 0.9500 . ?
C14S H14S 0.9500 . ?
C16S C17S 1.357(14) . ?
C16S H16S 0.9500 . ?
C17S H17S 0.9500 . ?
C21S O21S 1.261(9) 5_565 ?
C21S C22S 1.512(17) . ?
C22S C23S 1.371(12) 5_565 ?
C22S C23S 1.371(12) . ?
C23S C24S 1.390(14) . ?
C23S H23S 0.9500 . ?
C24S H24S 0.9500 . ?
O8W O12W 1.35(4) . ?
O15W O15W 1.31(4) 3_665 ?
O15W O16W 1.52(3) . ?
Br2A Br2B 1.067(18) . ?
